data_4089226
loop_
_publ_author_name
'Chen, Daqing'
'Li, Kai'
'Guan, Xiangguo'
'Cheng, Gang'
'Yang, Chen'
'Che, Chi-Ming'

_publ_section_title
;
 Luminescent Iridium(III) Complexes Supported by a Tetradentate Trianionic
 Ligand Scaffold with Mixed O, N, and C Donor Atoms: Synthesis,
 Structures, Photophysical Properties, and Material Applications
;
_journal_issue 7
_journal_name_full Organometallics
_journal_page_first 1331
_journal_paper_doi 10.1021/acs.organomet.7b00038
_journal_volume 36
_journal_year 2017
_chemical_formula_moiety 'C43 H35 Ir N4 O2, 2(C H Cl3)'
_chemical_formula_sum 'C45 H37 Cl6 Ir N4 O2'
_chemical_formula_weight 1070.68
_space_group_crystal_system triclinic
_space_group_IT_number 2
_space_group_name_Hall '-P 1'
_space_group_name_H-M_alt 'P -1'
_atom_sites_solution_hydrogens geom
_atom_sites_solution_primary direct
_audit_creation_date 2017-01-16
_audit_creation_method
;
Olex2 1.2
(compiled 2016.11.30 svn.r3356 for OlexSys, GUI svn.r5269)
;
_cell_angle_alpha 82.0260(10)
_cell_angle_beta 81.0530(10)
_cell_angle_gamma 78.2130(10)
_cell_formula_units_Z 2
_cell_length_a 11.3980(7)
_cell_length_b 12.2026(8)
_cell_length_c 15.8397(10)
_cell_measurement_reflns_used 325
_cell_measurement_temperature 100
_cell_measurement_theta_max 45
_cell_measurement_theta_min 3
_cell_volume 2117.3(2)
_computing_molecular_graphics 'Olex2 (Dolomanov et al., 2009)'
_computing_publication_material 'Olex2 (Dolomanov et al., 2009)'
_computing_structure_refinement 'ShelXL (Sheldrick, 2015)'
_computing_structure_solution 'ShelXS (Sheldrick, 2008)'
_diffrn_ambient_temperature 100.0
_diffrn_detector 'Bruker APEX2 area detector'
_diffrn_detector_area_resol_mean 7.9
_diffrn_detector_type 'CCD area detector'
_diffrn_measured_fraction_theta_full 0.953
_diffrn_measured_fraction_theta_max 0.953
_diffrn_measurement_device 'three-circle diffractometer'
_diffrn_measurement_device_type 'Bruker APEX-II CCD'
_diffrn_measurement_method '\w and \f scans'
_diffrn_radiation_monochromator graphite
_diffrn_radiation_probe x-ray
_diffrn_radiation_type CuK\a
_diffrn_radiation_wavelength 1.54178
_diffrn_reflns_av_R_equivalents 0.0486
_diffrn_reflns_av_unetI/netI 0.0446
_diffrn_reflns_Laue_measured_fraction_full 0.953
_diffrn_reflns_Laue_measured_fraction_max 0.953
_diffrn_reflns_limit_h_max 13
_diffrn_reflns_limit_h_min -13
_diffrn_reflns_limit_k_max 13
_diffrn_reflns_limit_k_min -14
_diffrn_reflns_limit_l_max 18
_diffrn_reflns_limit_l_min -18
_diffrn_reflns_number 23519
_diffrn_reflns_point_group_measured_fraction_full 0.953
_diffrn_reflns_point_group_measured_fraction_max 0.953
_diffrn_reflns_theta_full 65.937
_diffrn_reflns_theta_max 65.937
_diffrn_reflns_theta_min 3.723
_diffrn_source 'microfocus sealed X-ray tube'
_diffrn_source_type 'Incoatec I\ms'
_exptl_absorpt_coefficient_mu 9.938
_exptl_absorpt_correction_T_max 0.7513
_exptl_absorpt_correction_T_min 0.4826
_exptl_absorpt_correction_type multi-scan
_exptl_absorpt_process_details SADABS
_exptl_crystal_colour 'clear light yellow'
_exptl_crystal_colour_lustre clear
_exptl_crystal_colour_modifier light
_exptl_crystal_colour_primary yellow
_exptl_crystal_density_diffrn 1.679
_exptl_crystal_description block
_exptl_crystal_F_000 1060
_exptl_crystal_recrystallization_method CHCl3/Hexane
_exptl_crystal_size_max 0.1
_exptl_crystal_size_mid 0.08
_exptl_crystal_size_min 0.07
_refine_diff_density_max 2.270
_refine_diff_density_min -1.700
_refine_diff_density_rms 0.151
_refine_ls_extinction_coef 0.00010(6)
_refine_ls_extinction_expression Fc^*^=kFc[1+0.001xFc^2^\l^3^/sin(2\q)]^-1/4^
_refine_ls_extinction_method 'SHELXL-2014/7 (Sheldrick 2014'
_refine_ls_goodness_of_fit_ref 1.025
_refine_ls_hydrogen_treatment constr
_refine_ls_matrix_type full
_refine_ls_number_parameters 602
_refine_ls_number_reflns 7028
_refine_ls_number_restraints 420
_refine_ls_restrained_S_all 1.029
_refine_ls_R_factor_all 0.0428
_refine_ls_R_factor_gt 0.0424
_refine_ls_shift/su_max 0.003
_refine_ls_shift/su_mean 0.000
_refine_ls_structure_factor_coef Fsqd
_refine_ls_weighting_details 'w=1/[\s^2^(Fo^2^)+(0.0768P)^2^+7.1729P] where P=(Fo^2^+2Fc^2^)/3'
_refine_ls_weighting_scheme calc
_refine_ls_wR_factor_gt 0.1151
_refine_ls_wR_factor_ref 0.1156
_reflns_Friedel_coverage 0.000
_reflns_number_gt 6901
_reflns_number_total 7028
_reflns_threshold_expression 'I > 2\s(I)'
_cod_data_source_file om7b00038_si_002.cif
_cod_data_source_block dq24_0m
_cod_database_code 4089226
_shelx_space_group_comment
;
The symmetry employed for this shelxl refinement is uniquely defined
by the following loop, which should always be used as a source of
symmetry information in preference to the above space-group names.
They are only intended as comments.
;
_olex2_refinement_description
;
1. Fixed Uiso
 At 1.2 times of:
  All C(H) groups
 At 1.5 times of:
  All C(H,H,H) groups
2. Restrained distances
 Cl12-C4S = Cl11-C4S = Cl10-C4S
 1.76 with sigma of 0.02
 Cl7S-C3S = Cl9S-C3S = Cl8S-C3S
 1.76 with sigma of 0.02
 Cl3S-C1S = Cl1S-C1S = Cl2S-C1S
 1.76 with sigma of 0.02
 Cl5S-C2S = Cl4S-C2S = Cl6S-C2S
 1.76 with sigma of 0.02
 Cl3S-Cl1S
 2.88 with sigma of 0.04
 Cl1S-Cl2S
 2.88 with sigma of 0.04
 Cl3S-Cl2S
 2.88 with sigma of 0.04
 Cl4S-Cl5S
 2.88 with sigma of 0.04
 Cl6S-Cl4S
 2.88 with sigma of 0.04
 Cl6S-Cl5S
 2.88 with sigma of 0.04
3. Uiso/Uaniso restraints and constraints
All non-hydrogen atoms have similar U: within 1.7A with sigma of 0.01 and sigma
for terminal atoms of 0.02
4. Others
 Sof(Cl5S)=Sof(Cl4S)=Sof(Cl6S)=Sof(C2S)=Sof(H2S)=1-FVAR(1)
 Sof(Cl3S)=Sof(Cl1S)=Sof(Cl2S)=Sof(C1S)=Sof(H1S)=FVAR(1)
 Sof(Cl10)=Sof(Cl12)=Sof(Cl11)=Sof(C4S)=Sof(H4S)=1-FVAR(2)
 Sof(Cl8S)=Sof(C3S)=Sof(H3S)=Sof(Cl7S)=Sof(Cl9S)=FVAR(2)
5.a Ternary CH refined with riding coordinates:
 C4S(H4S), C1S(H1S), C2S(H2S), C3S(H3S)
5.b Aromatic/amide H refined with riding coordinates:
 C43(H43), C41(H41), C20(H20), C19(H19), C26(H26), C25(H25), C14(H14),
 C13(H13), C5(H5), C22(H22), C32(H32), C10(H10), C42(H42), C28(H28), C3(H3),
 C27(H27), C31(H31), C2(H2), C33(H33), C15(H15), C21(H21), C4(H4), C8(H8)
5.c Idealised Me refined as rotating group:
 C34(H34A,H34B,H34C), C36(H36A,H36B,H36C), C37(H37A,H37B,H37C), C30(H30A,H30B,
 H30C)
;
_shelx_shelxl_version_number 2014/7
_olex2_submission_special_instructions 'No special instructions were received'

loop_
_space_group_symop_operation_xyz
'x, y, z'
'-x, -y, -z'

loop_
_atom_site_label
_atom_site_type_symbol
_atom_site_fract_x
_atom_site_fract_y
_atom_site_fract_z
_atom_site_U_iso_or_equiv
_atom_site_adp_type
_atom_site_occupancy
_atom_site_site_symmetry_order
_atom_site_calc_flag
_atom_site_refinement_flags_posn
_atom_site_refinement_flags_adp
_atom_site_refinement_flags_occupancy
_atom_site_disorder_assembly
_atom_site_disorder_group
N3 N 0.3635(4) 0.9708(4) 0.6668(3) 0.0252(9) Uani 1 1 d . U . . .
C24 C 0.8144(5) 1.0867(5) 0.7704(3) 0.0255(10) Uani 1 1 d . U . . .
C43 C 0.4332(5) 0.3192(4) 0.9674(3) 0.0272(11) Uani 1 1 d . U . . .
H43 H 0.3717 0.2783 0.9927 0.033 Uiso 1 1 calc R . . . .
C41 C 0.6447(5) 0.3282(4) 0.9373(3) 0.0275(10) Uani 1 1 d . U . . .
H41 H 0.7265 0.2937 0.9417 0.033 Uiso 1 1 calc R . . . .
C20 C -0.0152(5) 0.7147(5) 0.9326(4) 0.0351(12) Uani 1 1 d . U . . .
H20 H -0.0747 0.6950 0.9781 0.042 Uiso 1 1 calc R . . . .
C11 C 0.5301(4) 0.9660(4) 0.8143(3) 0.0188(9) Uani 1 1 d . U . . .
C19 C 0.0620(5) 0.7841(5) 0.9447(4) 0.0292(11) Uani 1 1 d . U . . .
H19 H 0.0541 0.8115 0.9990 0.035 Uiso 1 1 calc R . . . .
C17 C 0.2263(4) 0.8950(4) 0.8967(3) 0.0215(9) Uani 1 1 d . U . . .
C26 C 0.7835(5) 1.2007(4) 0.7419(3) 0.0288(11) Uani 1 1 d . U . . .
H26 H 0.7096 1.2285 0.7189 0.035 Uiso 1 1 calc R . . . .
N2 N 0.2567(5) 1.1172(4) 0.5984(3) 0.0349(11) Uani 1 1 d . U . . .
C25 C 0.9237(5) 1.0467(5) 0.8019(3) 0.0301(11) Uani 1 1 d . U . . .
H25 H 0.9484 0.9684 0.8181 0.036 Uiso 1 1 calc R . . . .
C29 C 0.9652(5) 1.2361(5) 0.7830(4) 0.0375(12) Uani 1 1 d . U . . .
C14 C 0.2593(5) 1.0363(4) 0.9818(3) 0.0256(10) Uani 1 1 d . U . . .
H14 H 0.2314 1.0820 1.0274 0.031 Uiso 1 1 calc R . . . .
C13 C 0.3706(4) 1.0415(4) 0.9330(3) 0.0215(9) Uani 1 1 d . U . . .
H13 H 0.4196 1.0903 0.9451 0.026 Uiso 1 1 calc R . . . .
C23 C 0.1653(4) 0.7698(4) 0.8000(3) 0.0250(10) Uani 1 1 d . U . . .
C5 C 0.8221(5) 0.6939(4) 0.6675(3) 0.0261(10) Uani 1 1 d . U . . .
H5 H 0.8775 0.7212 0.6945 0.031 Uiso 1 1 calc R . . . .
C40 C 0.6176(5) 0.4380(4) 0.8958(3) 0.0250(10) Uani 1 1 d . U . . .
C22 C 0.0848(5) 0.7011(5) 0.7888(4) 0.0317(12) Uani 1 1 d . U . . .
H22 H 0.0919 0.6723 0.7351 0.038 Uiso 1 1 calc R . . . .
C34 C 0.1519(8) 1.1951(7) 0.5690(5) 0.062(2) Uani 1 1 d . U . . .
H34A H 0.1491 1.1881 0.5085 0.094 Uiso 1 1 calc GR . . . .
H34B H 0.1585 1.2725 0.5750 0.094 Uiso 1 1 calc GR . . . .
H34C H 0.0779 1.1772 0.6038 0.094 Uiso 1 1 calc GR . . . .
C32 C 0.4401(5) 1.0241(5) 0.6073(3) 0.0313(11) Uani 1 1 d . U . . .
H32 H 0.5254 1.0009 0.5976 0.038 Uiso 1 1 calc R . . . .
C10 C 0.6134(4) 1.0323(4) 0.8176(3) 0.0224(10) Uani 1 1 d . U . . .
H10 H 0.5932 1.0927 0.8523 0.027 Uiso 1 1 calc R . . . .
C18 C 0.1518(4) 0.8153(4) 0.8792(3) 0.0252(10) Uani 1 1 d . U . . .
C42 C 0.5530(5) 0.2701(4) 0.9719(3) 0.0273(10) Uani 1 1 d . U . . .
H42 H 0.5726 0.1955 0.9991 0.033 Uiso 1 1 calc R . . . .
C28 C 0.9970(5) 1.1222(5) 0.8098(4) 0.0344(12) Uani 1 1 d . U . . .
H28 H 1.0702 1.0951 0.8340 0.041 Uiso 1 1 calc R . . . .
C38 C 0.4010(5) 0.4274(4) 0.9264(3) 0.0254(10) Uani 1 1 d . U . . .
C3 C 0.7832(6) 0.5590(5) 0.5851(4) 0.0358(12) Uani 1 1 d . U . . .
H3 H 0.8106 0.4939 0.5556 0.043 Uiso 1 1 calc R . . . .
C36 C 0.7140(5) 0.5043(5) 0.8573(4) 0.0348(12) Uani 1 1 d . U . . .
H36A H 0.7043 0.5712 0.8874 0.052 Uiso 1 1 calc GR . . . .
H36B H 0.7069 0.5275 0.7963 0.052 Uiso 1 1 calc GR . . . .
H36C H 0.7937 0.4574 0.8632 0.052 Uiso 1 1 calc GR . . . .
C27 C 0.8597(5) 1.2739(5) 0.7469(4) 0.0341(12) Uani 1 1 d . U . . .
H27 H 0.8391 1.3510 0.7253 0.041 Uiso 1 1 calc R . . . .
C31 C 0.2531(5) 1.0287(5) 0.6594(3) 0.0335(12) Uani 1 1 d . U . . .
H31 H 0.1814 1.0103 0.6925 0.040 Uiso 1 1 calc R . . . .
C2 C 0.6644(5) 0.6128(4) 0.5880(3) 0.0320(11) Uani 1 1 d . U . . .
H2 H 0.6118 0.5846 0.5590 0.038 Uiso 1 1 calc R . . . .
C33 C 0.3756(6) 1.1153(5) 0.5643(4) 0.0356(12) Uani 1 1 d . U . . .
H33 H 0.4063 1.1668 0.5199 0.043 Uiso 1 1 calc R . . . .
C12 C 0.4093(4) 0.9749(4) 0.8665(3) 0.0186(9) Uani 1 1 d . U . . .
C39 C 0.4960(5) 0.4837(4) 0.8916(3) 0.0235(10) Uani 1 1 d . U . . .
C15 C 0.1889(5) 0.9644(4) 0.9642(3) 0.0263(10) Uani 1 1 d . U . . .
H15 H 0.1132 0.9616 0.9985 0.032 Uiso 1 1 calc R . . . .
C9 C 0.7279(5) 1.0102(4) 0.7697(3) 0.0227(10) Uani 1 1 d . U . . .
C21 C -0.0047(5) 0.6744(5) 0.8538(4) 0.0350(12) Uani 1 1 d . U . . .
H21 H -0.0584 0.6287 0.8443 0.042 Uiso 1 1 calc R . . . .
C4 C 0.8628(5) 0.5991(4) 0.6248(3) 0.0312(11) Uani 1 1 d . U . . .
H4 H 0.9448 0.5619 0.6228 0.037 Uiso 1 1 calc R . . . .
C37 C 0.2731(5) 0.4820(5) 0.9185(4) 0.0371(13) Uani 1 1 d . U . . .
H37A H 0.2607 0.4933 0.8578 0.056 Uiso 1 1 calc GR . . . .
H37B H 0.2555 0.5550 0.9415 0.056 Uiso 1 1 calc GR . . . .
H37C H 0.2189 0.4336 0.9510 0.056 Uiso 1 1 calc GR . . . .
Ir1 Ir 0.40984(2) 0.82239(2) 0.74642(2) 0.01845(11) Uani 1 1 d . U . . .
N1 N 0.5573(3) 0.8803(3) 0.7632(3) 0.0168(8) Uani 1 1 d . U . . .
C35 C 0.4475(5) 0.6829(4) 0.8128(3) 0.0205(10) Uani 1 1 d . U . . .
C8 C 0.7559(5) 0.9185(4) 0.7231(3) 0.0228(10) Uani 1 1 d . U . . .
H8 H 0.8347 0.9001 0.6928 0.027 Uiso 1 1 calc R . . . .
O1 O 0.5018(3) 0.7536(3) 0.6324(2) 0.0256(8) Uani 1 1 d . U . . .
N4 N 0.4673(4) 0.5925(4) 0.8508(3) 0.0238(9) Uani 1 1 d . U . . .
C16 C 0.3368(4) 0.9025(4) 0.8468(3) 0.0182(9) Uani 1 1 d . U . . .
O2 O 0.2481(3) 0.7878(3) 0.7303(2) 0.0226(7) Uani 1 1 d . U . . .
C6 C 0.6999(5) 0.7519(4) 0.6723(3) 0.0240(10) Uani 1 1 d . U . . .
C1 C 0.6174(5) 0.7090(4) 0.6328(3) 0.0253(10) Uani 1 1 d . U . . .
C7 C 0.6696(4) 0.8515(4) 0.7197(3) 0.0204(9) Uani 1 1 d . U . . .
C30 C 1.0440(7) 1.3180(7) 0.7943(7) 0.066(2) Uani 1 1 d . U . . .
H30A H 1.0311 1.3334 0.8544 0.098 Uiso 1 1 calc GR . . . .
H30B H 1.0227 1.3884 0.7573 0.098 Uiso 1 1 calc GR . . . .
H30C H 1.1292 1.2850 0.7784 0.098 Uiso 1 1 calc GR . . . .
Cl10 Cl 0.2616(11) 0.9065(11) 0.4694(6) 0.050(3) Uani 0.548(5) 1 d D U P A 2
Cl12 Cl 0.1390(6) 0.7185(4) 0.5228(4) 0.0500(13) Uani 0.548(5) 1 d D U P A 2
Cl11 Cl 0.0355(3) 0.9363(3) 0.5766(3) 0.0642(12) Uani 0.548(5) 1 d D U P A 2
C4S C 0.1706(8) 0.8407(8) 0.5514(6) 0.032(2) Uani 0.548(5) 1 d D U P A 2
H4S H 0.2136 0.8208 0.6035 0.039 Uiso 0.548(5) 1 calc R . P A 2
Cl3S Cl 0.3819(11) 0.2583(9) 0.7500(7) 0.055(2) Uani 0.456(5) 1 d D U P B 1
Cl5S Cl 0.5372(3) 0.3494(3) 0.5911(2) 0.0511(9) Uani 0.544(5) 1 d D U P B 2
Cl1S Cl 0.2304(7) 0.4352(5) 0.6453(3) 0.105(3) Uani 0.456(5) 1 d D U P B 1
Cl4S Cl 0.3365(7) 0.5026(5) 0.6671(4) 0.124(2) Uani 0.544(5) 1 d D U P B 2
Cl2S Cl 0.4675(8) 0.4595(8) 0.6851(4) 0.130(3) Uani 0.456(5) 1 d D U P B 1
Cl6S Cl 0.3981(11) 0.2803(10) 0.7450(7) 0.082(3) Uani 0.544(5) 1 d D U P B 2
C1S C 0.3787(13) 0.3681(12) 0.6615(10) 0.068(4) Uani 0.456(5) 1 d D U P B 1
H1S H 0.4190 0.3340 0.6081 0.082 Uiso 0.456(5) 1 calc R . P B 1
C2S C 0.4490(16) 0.3916(13) 0.6864(10) 0.082(4) Uani 0.544(5) 1 d D U P B 2
H2S H 0.5033 0.4167 0.7207 0.099 Uiso 0.544(5) 1 calc R . P B 2
Cl8S Cl 0.1128(6) 0.7420(8) 0.5492(4) 0.0529(18) Uani 0.452(5) 1 d D U P A 1
C3S C 0.2644(9) 0.7631(9) 0.5328(7) 0.029(2) Uani 0.452(5) 1 d D U P A 1
H3S H 0.2939 0.7602 0.5895 0.035 Uiso 0.452(5) 1 calc R . P A 1
Cl7S Cl 0.2723(12) 0.8951(12) 0.4728(7) 0.038(3) Uani 0.452(5) 1 d D U P A 1
Cl9S Cl 0.3566(3) 0.6590(3) 0.4731(2) 0.0441(10) Uani 0.452(5) 1 d D U P A 1

loop_
_atom_site_aniso_label
_atom_site_aniso_U_11
_atom_site_aniso_U_22
_atom_site_aniso_U_33
_atom_site_aniso_U_23
_atom_site_aniso_U_13
_atom_site_aniso_U_12
N3 0.039(2) 0.022(2) 0.0120(19) 0.0007(16) -0.0059(16) -0.0007(18)
C24 0.032(2) 0.024(2) 0.020(2) -0.0028(19) -0.0011(19) -0.004(2)
C43 0.039(3) 0.016(2) 0.028(2) 0.001(2) -0.005(2) -0.009(2)
C41 0.035(3) 0.020(2) 0.024(2) -0.0002(19) -0.004(2) 0.000(2)
C20 0.023(2) 0.037(3) 0.043(3) 0.004(2) -0.002(2) -0.009(2)
C11 0.030(2) 0.012(2) 0.014(2) 0.0015(16) -0.0043(17) -0.0023(17)
C19 0.026(2) 0.027(2) 0.031(3) 0.003(2) -0.002(2) -0.001(2)
C17 0.022(2) 0.018(2) 0.021(2) 0.0043(18) -0.0057(18) 0.0018(18)
C26 0.032(2) 0.023(2) 0.030(3) -0.002(2) -0.005(2) -0.003(2)
N2 0.059(3) 0.017(2) 0.020(2) 0.0078(17) -0.0078(19) 0.008(2)
C25 0.033(3) 0.029(3) 0.026(3) 0.001(2) -0.005(2) -0.002(2)
C29 0.037(3) 0.034(3) 0.045(3) -0.012(2) -0.002(2) -0.010(2)
C14 0.031(2) 0.020(2) 0.022(2) -0.0040(19) -0.0018(19) 0.0046(19)
C13 0.029(2) 0.013(2) 0.021(2) -0.0005(18) -0.0040(18) -0.0011(18)
C23 0.023(2) 0.022(2) 0.029(2) 0.003(2) -0.0083(19) -0.0022(18)
C5 0.034(3) 0.020(2) 0.019(2) 0.0032(19) 0.0037(19) -0.0019(19)
C40 0.035(3) 0.017(2) 0.021(2) 0.0001(19) -0.0019(19) -0.0010(19)
C22 0.034(3) 0.031(3) 0.032(3) 0.002(2) -0.010(2) -0.008(2)
C34 0.076(5) 0.050(4) 0.037(4) 0.008(3) -0.001(3) 0.030(4)
C32 0.044(3) 0.030(3) 0.019(2) 0.007(2) -0.005(2) -0.014(2)
C10 0.032(2) 0.016(2) 0.018(2) -0.0002(18) -0.0054(18) -0.0006(18)
C18 0.027(2) 0.018(2) 0.029(2) 0.0041(19) -0.0098(19) 0.0000(18)
C42 0.043(3) 0.017(2) 0.021(2) 0.0015(19) -0.007(2) -0.005(2)
C28 0.029(3) 0.041(3) 0.033(3) -0.002(2) -0.008(2) -0.005(2)
C38 0.037(3) 0.017(2) 0.023(2) -0.0009(19) -0.007(2) -0.0050(19)
C3 0.059(3) 0.019(2) 0.024(3) -0.004(2) -0.004(2) 0.003(2)
C36 0.037(3) 0.023(3) 0.036(3) 0.004(2) 0.007(2) -0.002(2)
C27 0.035(3) 0.024(3) 0.042(3) -0.005(2) 0.000(2) -0.007(2)
C31 0.042(3) 0.028(3) 0.023(2) 0.003(2) -0.002(2) 0.004(2)
C2 0.054(3) 0.021(2) 0.020(2) -0.003(2) -0.007(2) -0.002(2)
C33 0.061(3) 0.022(2) 0.023(3) 0.008(2) -0.009(2) -0.010(2)
C12 0.027(2) 0.012(2) 0.014(2) 0.0034(16) -0.0055(17) -0.0009(17)
C39 0.036(2) 0.014(2) 0.020(2) -0.0036(18) -0.0055(19) -0.0032(19)
C15 0.027(2) 0.023(2) 0.026(2) -0.001(2) -0.0044(19) 0.0025(19)
C9 0.031(2) 0.016(2) 0.019(2) 0.0034(18) -0.0056(18) -0.0016(18)
C21 0.030(3) 0.037(3) 0.041(3) -0.002(2) -0.009(2) -0.011(2)
C4 0.046(3) 0.019(2) 0.022(2) 0.004(2) 0.002(2) 0.003(2)
C37 0.041(3) 0.022(3) 0.050(4) 0.004(2) -0.012(3) -0.010(2)
Ir1 0.02817(16) 0.01189(15) 0.01411(15) 0.00216(9) -0.00446(9) -0.00214(9)
N1 0.0191(18) 0.0148(18) 0.0178(19) 0.0003(15) -0.0053(14) -0.0056(14)
C35 0.030(2) 0.019(2) 0.010(2) -0.0017(18) -0.0007(18) -0.0003(19)
C8 0.028(2) 0.019(2) 0.017(2) 0.0024(18) 0.0015(18) 0.0007(19)
O1 0.037(2) 0.0178(17) 0.0208(17) -0.0025(14) -0.0048(14) -0.0027(14)
N4 0.037(2) 0.015(2) 0.018(2) -0.0004(16) -0.0046(17) -0.0024(17)
C16 0.025(2) 0.010(2) 0.017(2) 0.0033(17) -0.0049(17) 0.0021(17)
O2 0.0212(16) 0.0269(18) 0.0234(17) -0.0002(14) -0.0105(13) -0.0094(14)
C6 0.040(3) 0.014(2) 0.015(2) 0.0022(18) -0.0004(19) -0.0020(19)
C1 0.042(3) 0.016(2) 0.015(2) 0.0026(18) 0.0010(19) -0.0042(19)
C7 0.025(2) 0.016(2) 0.016(2) 0.0044(17) -0.0016(17) 0.0022(17)
C30 0.048(4) 0.052(4) 0.105(6) -0.017(4) -0.019(4) -0.018(3)
Cl10 0.059(4) 0.042(4) 0.043(4) -0.011(3) 0.023(4) -0.015(3)
Cl12 0.054(3) 0.0342(19) 0.065(4) -0.005(2) -0.005(2) -0.0166(18)
Cl11 0.0367(16) 0.064(2) 0.092(3) -0.0346(19) 0.0120(15) -0.0071(14)
C4S 0.034(4) 0.034(5) 0.028(5) 0.003(4) -0.002(4) -0.010(4)
Cl3S 0.064(4) 0.048(3) 0.046(3) 0.001(2) -0.025(3) 0.019(3)
Cl5S 0.0557(18) 0.0456(17) 0.0529(18) -0.0136(14) -0.0035(13) -0.0083(13)
Cl1S 0.183(7) 0.060(3) 0.041(2) 0.016(2) 0.001(3) 0.024(3)
Cl4S 0.146(5) 0.074(3) 0.114(4) -0.010(3) -0.016(3) 0.070(3)
Cl2S 0.172(6) 0.164(6) 0.091(4) -0.070(4) 0.048(4) -0.126(5)
Cl6S 0.077(4) 0.095(6) 0.071(4) -0.039(4) 0.007(3) 0.001(3)
C1S 0.081(8) 0.067(7) 0.071(8) -0.040(6) 0.002(7) -0.033(7)
C2S 0.095(8) 0.076(8) 0.077(7) -0.029(7) 0.006(7) -0.016(7)
Cl8S 0.033(3) 0.084(5) 0.040(3) 0.009(3) -0.005(2) -0.019(3)
C3S 0.030(5) 0.028(5) 0.028(5) 0.001(4) -0.002(4) -0.006(4)
Cl7S 0.055(4) 0.029(3) 0.035(4) 0.003(3) -0.016(3) -0.016(3)
Cl9S 0.0472(19) 0.0343(18) 0.052(2) -0.0134(14) -0.0111(14) -0.0002(13)

loop_
_atom_type_symbol
_atom_type_description
_atom_type_scat_dispersion_real
_atom_type_scat_dispersion_imag
_atom_type_scat_source
C C 0.0181 0.0091 'International Tables Vol C Tables 4.2.6.8 and 6.1.1.4'
H H 0.0000 0.0000 'International Tables Vol C Tables 4.2.6.8 and 6.1.1.4'
Cl Cl 0.3639 0.7018 'International Tables Vol C Tables 4.2.6.8 and 6.1.1.4'
Ir Ir -4.7710 6.5667 'International Tables Vol C Tables 4.2.6.8 and 6.1.1.4'
N N 0.0311 0.0180 'International Tables Vol C Tables 4.2.6.8 and 6.1.1.4'
O O 0.0492 0.0322 'International Tables Vol C Tables 4.2.6.8 and 6.1.1.4'

loop_
_geom_angle_atom_site_label_1
_geom_angle_atom_site_label_2
_geom_angle_atom_site_label_3
_geom_angle
C32 N3 Ir1 126.9(4)
C31 N3 C32 106.1(5)
C31 N3 Ir1 126.8(4)
C26 C24 C9 119.9(5)
C25 C24 C26 119.2(5)
C25 C24 C9 120.9(5)
C42 C43 C38 121.3(5)
C42 C41 C40 120.3(5)
C21 C20 C19 119.4(5)
C10 C11 C12 125.2(4)
N1 C11 C10 120.7(4)
N1 C11 C12 114.0(4)
C20 C19 C18 122.2(5)
C15 C17 C18 122.0(4)
C16 C17 C18 120.5(4)
C16 C17 C15 117.6(5)
C27 C26 C24 120.5(5)
C31 N2 C34 125.8(6)
C31 N2 C33 107.8(5)
C33 N2 C34 126.2(5)
C24 C25 C28 119.5(5)
C28 C29 C30 120.8(6)
C27 C29 C28 118.8(5)
C27 C29 C30 120.5(6)
C15 C14 C13 120.1(5)
C12 C13 C14 119.1(5)
C22 C23 C18 118.8(5)
O2 C23 C22 114.8(5)
O2 C23 C18 126.4(4)
C4 C5 C6 122.1(5)
C41 C40 C36 122.2(5)
C39 C40 C41 117.0(5)
C39 C40 C36 120.8(5)
C21 C22 C23 121.9(5)
C33 C32 N3 109.9(5)
C11 C10 C9 119.7(4)
C19 C18 C17 118.4(5)
C19 C18 C23 117.9(5)
C23 C18 C17 123.7(5)
C41 C42 C43 120.8(5)
C29 C28 C25 121.2(5)
C43 C38 C39 116.4(5)
C43 C38 C37 122.8(5)
C39 C38 C37 120.7(5)
C2 C3 C4 120.3(5)
C29 C27 C26 120.6(5)
N3 C31 N2 110.6(5)
C3 C2 C1 122.5(5)
C32 C33 N2 105.6(5)
C13 C12 C11 124.2(4)
C13 C12 C16 121.3(4)
C16 C12 C11 114.4(4)
C40 C39 C38 124.1(5)
N4 C39 C40 117.8(5)
N4 C39 C38 118.1(5)
C14 C15 C17 122.0(5)
C10 C9 C24 118.9(4)
C8 C9 C24 122.7(5)
C8 C9 C10 118.4(5)
C20 C21 C22 119.7(5)
C3 C4 C5 119.4(5)
N3 Ir1 O1 85.88(15)
N1 Ir1 N3 87.35(17)
N1 Ir1 O1 91.13(15)
N1 Ir1 O2 171.56(14)
C35 Ir1 N3 175.86(17)
C35 Ir1 N1 95.92(19)
C35 Ir1 O1 91.50(17)
C35 Ir1 C16 93.69(19)
C35 Ir1 O2 90.86(19)
C16 Ir1 N3 89.24(17)
C16 Ir1 N1 82.72(18)
C16 Ir1 O1 172.32(16)
C16 Ir1 O2 91.86(17)
O2 Ir1 N3 86.12(16)
O2 Ir1 O1 93.71(14)
C11 N1 Ir1 112.7(3)
C7 N1 C11 121.5(4)
C7 N1 Ir1 125.1(3)
N4 C35 Ir1 175.5(4)
C9 C8 C7 121.4(5)
C1 O1 Ir1 116.4(3)
C35 N4 C39 176.6(5)
C17 C16 C12 119.9(4)
C17 C16 Ir1 127.1(4)
C12 C16 Ir1 113.0(3)
C23 O2 Ir1 119.9(3)
C5 C6 C7 116.2(5)
C1 C6 C5 118.4(5)
C1 C6 C7 125.5(5)
O1 C1 C2 117.7(5)
O1 C1 C6 125.0(4)
C6 C1 C2 117.3(5)
N1 C7 C8 118.0(4)
N1 C7 C6 120.4(4)
C8 C7 C6 121.6(4)
Cl10 C4S Cl11 108.5(7)
Cl12 C4S Cl10 112.1(7)
Cl12 C4S Cl11 110.1(5)
Cl1S C1S Cl3S 112.5(9)
Cl2S C1S Cl3S 105.3(9)
Cl2S C1S Cl1S 113.7(9)
Cl4S C2S Cl5S 112.1(9)
Cl6S C2S Cl5S 109.8(9)
Cl6S C2S Cl4S 112.8(11)
Cl7S C3S Cl8S 109.4(8)
Cl9S C3S Cl8S 109.8(6)
Cl9S C3S Cl7S 107.6(7)

loop_
_geom_bond_atom_site_label_1
_geom_bond_atom_site_label_2
_geom_bond_distance
N3 C32 1.371(7)
N3 C31 1.325(7)
N3 Ir1 2.081(4)
C24 C26 1.392(8)
C24 C25 1.384(8)
C24 C9 1.492(7)
C43 C42 1.384(8)
C43 C38 1.391(7)
C41 C40 1.404(7)
C41 C42 1.383(8)
C20 C19 1.391(8)
C20 C21 1.383(9)
C11 C10 1.378(7)
C11 C12 1.483(7)
C11 N1 1.369(6)
C19 C18 1.411(7)
C17 C18 1.492(7)
C17 C15 1.417(7)
C17 C16 1.392(7)
C26 C27 1.385(8)
N2 C34 1.460(8)
N2 C31 1.349(7)
N2 C33 1.376(8)
C25 C28 1.394(8)
C29 C28 1.385(9)
C29 C27 1.379(9)
C29 C30 1.517(9)
C14 C13 1.388(7)
C14 C15 1.384(8)
C13 C12 1.383(7)
C23 C22 1.408(8)
C23 C18 1.415(8)
C23 O2 1.360(6)
C5 C4 1.383(7)
C5 C6 1.423(8)
C40 C36 1.500(7)
C40 C39 1.393(7)
C22 C21 1.386(8)
C32 C33 1.362(8)
C10 C9 1.399(7)
C38 C39 1.400(7)
C38 C37 1.491(8)
C3 C2 1.376(9)
C3 C4 1.379(9)
C2 C1 1.423(7)
C12 C16 1.420(7)
C39 N4 1.392(7)
C9 C8 1.381(7)
Ir1 N1 2.017(4)
Ir1 C35 1.880(5)
Ir1 O1 2.130(3)
Ir1 C16 1.965(5)
Ir1 O2 2.034(3)
N1 C7 1.358(6)
C35 N4 1.177(7)
C8 C7 1.413(7)
O1 C1 1.319(7)
C6 C1 1.423(8)
C6 C7 1.470(7)
Cl10 C4S 1.744(11)
Cl12 C4S 1.736(10)
Cl11 C4S 1.760(9)
Cl3S C1S 1.799(15)
Cl5S C2S 1.758(13)
Cl1S C1S 1.762(15)
Cl4S C2S 1.693(15)
Cl2S C1S 1.760(13)
Cl6S C2S 1.688(16)
Cl8S C3S 1.773(11)
C3S Cl7S 1.764(14)
C3S Cl9S 1.760(10)
